data_4344336
loop_
_publ_author_name
'McDonald, R.C.'
'Eriks, K.'

_publ_section_title
;
 Crystallographic Studies of Tin(II) Compounds. 2. Structures of Tin(II)
 Hydrogen Phosphate and Tin(II) Phosphite, Sn H P O4 and Sn H P O3
;
_journal_name_full 'Inorganic Chemistry'
_journal_page_first 1237
_journal_page_last 1241
_journal_volume 19
_journal_year 1980
_chemical_formula_sum 'H O3 P Sn'
_chemical_name_systematic 'Sn H P O3'
_space_group_IT_number 9
_symmetry_space_group_name_Hall 'I -2yc'
_symmetry_space_group_name_H-M 'I 1 c 1'
_cell_angle_alpha 90
_cell_angle_beta 99.7
_cell_angle_gamma 90
_cell_formula_units_Z 4
_cell_length_a 4.685
_cell_length_b 12.296
_cell_length_c 6.165
_cell_volume 350.068
_citation_journal_id_ASTM INOCAJ
_cod_data_source_file McDonald_INOCAJ_1980_616.cif
_cod_data_source_block H1O3P1Sn1
_cod_original_cell_volume 350.0683
_cod_original_sg_symbol_Hall 'C -2yc (x,y,-x+z)'
_cod_original_formula_sum 'H1 O3 P1 Sn1'
_cod_database_code 4344336

loop_
_symmetry_equiv_pos_as_xyz
x,y,z
x,-y,z+1/2
x+1/2,y+1/2,z+1/2
x+1/2,-y+1/2,z+1

loop_
_atom_site_label
_atom_site_type_symbol
_atom_site_fract_x
_atom_site_fract_y
_atom_site_fract_z
_atom_site_occupancy
_atom_site_U_iso_or_equiv
O2 O-2 0.2702 0.033 0.686 1 0.0
Sn1 Sn+2 0.036 0.1148 0.212 1 0.0
O1 O-2 0.759 0.0574 0.9207 1 0.0
O3 O-2 0.338 0.173 0.9959 1 0.0
P1 P+3 -0.0283 0.6116 0.3234 1 0.0
